data_7701234
loop_
_publ_author_name
'Hao, Pengfei'
'Guo, Chunyu'
'shen, junju'
'Fu, Yunlong'

_publ_section_title
;
 A novel photochromic hybrid containing trinuclear [Cd3Cl12]6- clusters
 and protonated tripyridyl-triazines
;
_journal_name_full 'Dalton Transactions'
_journal_paper_doi 10.1039/C9DT03494C
_journal_year 2019
_chemical_formula_moiety '2(C18 H15 N6), Cd3 Cl12'
_chemical_formula_sum 'C36 H30 Cd3 Cl12 N12'
_chemical_formula_weight 1393.32
_chemical_properties_physical Light-sensitive,Photo-sensitive
_space_group_IT_number 2
_space_group_name_Hall '-P 1'
_space_group_name_H-M_alt 'P -1'
_symmetry_cell_setting triclinic
_symmetry_space_group_name_Hall '-P 1'
_symmetry_space_group_name_H-M 'P -1'
_atom_sites_solution_hydrogens geom
_atom_sites_solution_primary direct
_atom_sites_solution_secondary difmap
_audit_creation_method SHELXL-97
_audit_update_record
;
2019-08-18 deposited with the CCDC.    2019-09-23 downloaded from the CCDC.
;
_cell_angle_alpha 84.524(3)
_cell_angle_beta 79.160(3)
_cell_angle_gamma 64.263(3)
_cell_formula_units_Z 1
_cell_length_a 9.8035(15)
_cell_length_b 9.9473(16)
_cell_length_c 13.347(2)
_cell_measurement_reflns_used 9987
_cell_measurement_temperature 273(2)
_cell_measurement_theta_max 28.32
_cell_measurement_theta_min 2.47
_cell_volume 1151.4(3)
_computing_cell_refinement 'Bruker SMART'
_computing_data_collection 'Bruker SMART'
_computing_data_reduction 'Bruker SAINT'
_computing_molecular_graphics 'Bruker SHELXTL'
_computing_publication_material 'Bruker SHELXTL'
_computing_structure_refinement 'SHELXL-97 (Sheldrick, 1997)'
_computing_structure_solution 'SHELXS-97 (Sheldrick, 1990)'
_diffrn_ambient_temperature 273(2)
_diffrn_detector_area_resol_mean 'phi and omega scans'
_diffrn_measured_fraction_theta_full 0.987
_diffrn_measured_fraction_theta_max 0.987
_diffrn_measurement_device_type 'CCD area detector'
_diffrn_measurement_method 'phi and omega scans'
_diffrn_radiation_monochromator graphite
_diffrn_radiation_source 'fine-focus sealed tube'
_diffrn_radiation_type MoK\a
_diffrn_radiation_wavelength 0.71073
_diffrn_reflns_av_R_equivalents 0.0181
_diffrn_reflns_av_sigmaI/netI 0.0194
_diffrn_reflns_limit_h_max 13
_diffrn_reflns_limit_h_min -13
_diffrn_reflns_limit_k_max 12
_diffrn_reflns_limit_k_min -13
_diffrn_reflns_limit_l_max 17
_diffrn_reflns_limit_l_min -15
_diffrn_reflns_number 17891
_diffrn_reflns_theta_full 28.33
_diffrn_reflns_theta_max 28.33
_diffrn_reflns_theta_min 2.77
_exptl_absorpt_coefficient_mu 2.114
_exptl_absorpt_correction_T_max 0.7021
_exptl_absorpt_correction_T_min 0.4209
_exptl_absorpt_correction_type multi-scan
_exptl_absorpt_process_details SADABS
_exptl_crystal_colour colorless
_exptl_crystal_density_diffrn 2.009
_exptl_crystal_density_method 'not measured'
_exptl_crystal_description block
_exptl_crystal_F_000 678
_exptl_crystal_size_max 0.50
_exptl_crystal_size_mid 0.28
_exptl_crystal_size_min 0.18
_refine_diff_density_max 0.880
_refine_diff_density_min -1.278
_refine_diff_density_rms 0.088
_refine_ls_extinction_method none
_refine_ls_goodness_of_fit_ref 1.087
_refine_ls_hydrogen_treatment mixed
_refine_ls_matrix_type full
_refine_ls_number_parameters 286
_refine_ls_number_reflns 5655
_refine_ls_number_restraints 0
_refine_ls_restrained_S_all 1.087
_refine_ls_R_factor_all 0.0250
_refine_ls_R_factor_gt 0.0228
_refine_ls_shift/su_max 0.001
_refine_ls_shift/su_mean 0.000
_refine_ls_structure_factor_coef Fsqd
_refine_ls_weighting_details 'calc w=1/[\s^2^(Fo^2^)+(0.0278P)^2^+0.8489P] where P=(Fo^2^+2Fc^2^)/3'
_refine_ls_weighting_scheme calc
_refine_ls_wR_factor_gt 0.0587
_refine_ls_wR_factor_ref 0.0598
_reflns_number_gt 5261
_reflns_number_total 5655
_reflns_threshold_expression >2sigma(I)
_cod_data_source_file c9dt03494c2.cif
_cod_data_source_block aa
_cod_depositor_comments
;
The following automatic conversions were performed:

'_symmetry_cell_setting' value 'Triclinic' changed to 'triclinic'
according to
/home/data/users/saulius/crontab/automatic-downloads/rss-feeds/RSC/lib/dictionaries/cif_core.dic
dictionary named 'cif_core.dic' version 2.4.2 from 2011-04-26.

'_exptl_absorpt_correction_type' value 'Multi-scan' changed to
'multi-scan' according to
/home/data/users/saulius/crontab/automatic-downloads/rss-feeds/RSC/lib/dictionaries/cif_core.dic
dictionary named 'cif_core.dic' version 2.4.2 from 2011-04-26.

Automatic conversion script
Id: cif_fix_values 4973 2017-02-22 13:04:09Z antanas 
;
_cod_original_sg_symbol_Hall '-P 1  '
_cod_original_sg_symbol_H-M 'P -1   '
_cod_database_code 7701234

loop_
_symmetry_equiv_pos_as_xyz
'x, y, z'
'-x, -y, -z'

loop_
_atom_site_label
_atom_site_type_symbol
_atom_site_fract_x
_atom_site_fract_y
_atom_site_fract_z
_atom_site_U_iso_or_equiv
_atom_site_adp_type
_atom_site_occupancy
_atom_site_symmetry_multiplicity
_atom_site_calc_flag
_atom_site_refinement_flags
Cd1 Cd 1.0000 1.0000 0.5000 0.02523(5) Uani 1 2 d S
Cd2 Cd 0.901843(19) 0.803581(16) 0.767196(12) 0.03181(5) Uani 1 1 d .
Cl1 Cl 0.98353(6) 0.77974(5) 0.41882(4) 0.02851(10) Uani 1 1 d .
Cl2 Cl 0.81780(7) 1.18142(6) 0.37510(4) 0.03502(11) Uani 1 1 d .
Cl3 Cl 0.76802(5) 1.02399(5) 0.64989(3) 0.02736(9) Uani 1 1 d .
Cl4 Cl 1.01162(6) 0.54325(6) 0.71782(4) 0.03560(12) Uani 1 1 d .
Cl5 Cl 0.64442(7) 0.84655(7) 0.87267(5) 0.04325(13) Uani 1 1 d .
Cl6 Cl 1.01707(6) 0.86615(6) 0.89273(4) 0.03330(11) Uani 1 1 d .
C1 C 0.4670(2) 0.5220(2) 0.74029(13) 0.0213(3) Uani 1 1 d .
C2 C 0.3429(2) 0.5534(2) 0.90213(13) 0.0218(3) Uani 1 1 d .
C3 C 0.3494(2) 0.3756(2) 0.80696(13) 0.0215(3) Uani 1 1 d .
C4 C 0.5684(2) 0.5586(2) 0.65585(13) 0.0218(3) Uani 1 1 d .
C5 C 0.6364(2) 0.4684(2) 0.57119(14) 0.0267(4) Uani 1 1 d .
H5 H 0.6137 0.3884 0.5647 0.032 Uiso 1 1 calc R
C6 C 0.7381(2) 0.4985(2) 0.49652(15) 0.0297(4) Uani 1 1 d .
H6 H 0.7852 0.4384 0.4395 0.036 Uiso 1 1 calc R
C7 C 0.7053(3) 0.7038(2) 0.58746(16) 0.0315(4) Uani 1 1 d .
H7 H 0.7301 0.7831 0.5917 0.038 Uiso 1 1 calc R
C8 C 0.6034(2) 0.6783(2) 0.66413(15) 0.0286(4) Uani 1 1 d .
H8 H 0.5586 0.7400 0.7205 0.034 Uiso 1 1 calc R
C9 C 0.3005(2) 0.6289(2) 1.00205(13) 0.0221(3) Uani 1 1 d .
C10 C 0.3508(2) 0.7361(2) 1.01431(15) 0.0257(4) Uani 1 1 d .
H10 H 0.4117 0.7610 0.9606 0.031 Uiso 1 1 calc R
C11 C 0.3095(2) 0.8052(2) 1.10697(16) 0.0295(4) Uani 1 1 d .
H11 H 0.3414 0.8780 1.1162 0.035 Uiso 1 1 calc R
C12 C 0.1749(3) 0.6621(2) 1.17540(15) 0.0316(4) Uani 1 1 d .
H12 H 0.1160 0.6381 1.2310 0.038 Uiso 1 1 calc R
C13 C 0.2129(2) 0.5898(2) 1.08423(15) 0.0289(4) Uani 1 1 d .
H13 H 0.1807 0.5163 1.0776 0.035 Uiso 1 1 calc R
C14 C 0.3132(2) 0.2479(2) 0.79670(14) 0.0225(3) Uani 1 1 d .
C15 C 0.2324(3) 0.2017(2) 0.87900(16) 0.0327(4) Uani 1 1 d .
H15 H 0.2042 0.2476 0.9419 0.039 Uiso 1 1 calc R
C16 C 0.1951(3) 0.0871(3) 0.86569(17) 0.0363(5) Uani 1 1 d .
H16 H 0.1408 0.0551 0.9198 0.044 Uiso 1 1 calc R
C17 C 0.3176(2) 0.0600(2) 0.69562(16) 0.0306(4) Uani 1 1 d .
H17 H 0.3452 0.0109 0.6341 0.037 Uiso 1 1 calc R
C18 C 0.3602(2) 0.1725(2) 0.70509(15) 0.0264(4) Uani 1 1 d .
H18 H 0.4198 0.1978 0.6507 0.032 Uiso 1 1 calc R
N1 N 0.42471(19) 0.59830(18) 0.82651(12) 0.0245(3) Uani 1 1 d .
N2 N 0.30141(18) 0.44333(18) 0.89681(12) 0.0241(3) Uani 1 1 d .
N3 N 0.43284(18) 0.40991(18) 0.72609(12) 0.0237(3) Uani 1 1 d .
N4 N 0.2363(2) 0.0221(2) 0.77567(14) 0.0312(4) Uani 1 1 d .
H4 H 0.2094 -0.0476 0.7686 0.037 Uiso 1 1 calc R
N5 N 0.2230(2) 0.76681(19) 1.18361(13) 0.0301(4) Uani 1 1 d .
H5A H 0.1972 0.8116 1.2408 0.036 Uiso 1 1 calc R
N6 N 0.76838(19) 0.6142(2) 0.50681(13) 0.0286(3) Uani 1 1 d .
H6A H 0.8313 0.6321 0.4595 0.034 Uiso 1 1 calc R

loop_
_atom_site_aniso_label
_atom_site_aniso_U_11
_atom_site_aniso_U_22
_atom_site_aniso_U_33
_atom_site_aniso_U_23
_atom_site_aniso_U_13
_atom_site_aniso_U_12
Cd1 0.03585(11) 0.02771(10) 0.01815(9) -0.00388(7) 0.00095(7) -0.02050(8)
Cd2 0.04249(10) 0.02438(8) 0.03239(8) -0.00271(6) -0.01259(6) -0.01473(6)
Cl1 0.0355(2) 0.0277(2) 0.0284(2) -0.00492(17) -0.00173(18) -0.01951(19)
Cl2 0.0501(3) 0.0270(2) 0.0338(2) -0.00164(18) -0.0157(2) -0.0180(2)
Cl3 0.0292(2) 0.0298(2) 0.0243(2) -0.00274(16) 0.00089(16) -0.01541(18)
Cl4 0.0394(3) 0.0253(2) 0.0404(3) -0.00482(19) 0.0079(2) -0.0171(2)
Cl5 0.0479(3) 0.0547(3) 0.0386(3) -0.0059(2) 0.0001(2) -0.0343(3)
Cl6 0.0379(3) 0.0436(3) 0.0277(2) -0.00165(19) -0.00629(19) -0.0253(2)
C1 0.0219(8) 0.0242(8) 0.0202(8) -0.0023(6) -0.0009(6) -0.0126(7)
C2 0.0236(8) 0.0242(8) 0.0197(8) -0.0028(6) -0.0012(6) -0.0126(7)
C3 0.0235(8) 0.0236(8) 0.0209(8) -0.0017(6) -0.0026(6) -0.0135(7)
C4 0.0228(8) 0.0242(8) 0.0208(8) -0.0012(6) -0.0012(6) -0.0131(7)
C5 0.0324(10) 0.0264(9) 0.0243(9) -0.0052(7) 0.0024(7) -0.0171(8)
C6 0.0323(10) 0.0310(10) 0.0247(9) -0.0041(7) 0.0040(7) -0.0151(8)
C7 0.0396(11) 0.0361(11) 0.0296(10) -0.0005(8) -0.0032(8) -0.0270(9)
C8 0.0364(10) 0.0319(10) 0.0247(9) -0.0064(7) 0.0011(8) -0.0222(9)
C9 0.0245(8) 0.0232(8) 0.0201(8) -0.0032(6) -0.0021(6) -0.0117(7)
C10 0.0285(9) 0.0267(9) 0.0253(9) -0.0041(7) -0.0008(7) -0.0155(8)
C11 0.0350(10) 0.0252(9) 0.0322(10) -0.0064(7) -0.0067(8) -0.0147(8)
C12 0.0387(11) 0.0343(10) 0.0225(9) -0.0041(8) 0.0036(8) -0.0189(9)
C13 0.0372(10) 0.0325(10) 0.0229(9) -0.0043(7) 0.0019(7) -0.0224(9)
C14 0.0249(8) 0.0234(8) 0.0235(8) -0.0009(7) -0.0044(7) -0.0140(7)
C15 0.0451(12) 0.0375(11) 0.0257(9) -0.0047(8) 0.0010(8) -0.0289(10)
C16 0.0469(13) 0.0392(12) 0.0346(11) -0.0001(9) -0.0008(9) -0.0316(10)
C17 0.0357(10) 0.0288(10) 0.0314(10) -0.0071(8) -0.0057(8) -0.0161(8)
C18 0.0301(9) 0.0282(9) 0.0246(9) -0.0033(7) -0.0016(7) -0.0163(8)
N1 0.0284(8) 0.0273(8) 0.0221(7) -0.0046(6) 0.0011(6) -0.0170(7)
N2 0.0292(8) 0.0276(8) 0.0208(7) -0.0031(6) 0.0003(6) -0.0181(7)
N3 0.0271(8) 0.0261(8) 0.0220(7) -0.0036(6) 0.0001(6) -0.0162(6)
N4 0.0367(9) 0.0277(8) 0.0391(9) -0.0017(7) -0.0080(7) -0.0217(7)
N5 0.0370(9) 0.0291(8) 0.0224(8) -0.0082(6) -0.0028(7) -0.0115(7)
N6 0.0279(8) 0.0360(9) 0.0252(8) 0.0032(7) 0.0011(6) -0.0194(7)

loop_
_atom_type_symbol
_atom_type_description
_atom_type_scat_dispersion_real
_atom_type_scat_dispersion_imag
_atom_type_scat_source
C C 0.0033 0.0016 'International Tables Vol C Tables 4.2.6.8 and 6.1.1.4'
H H 0.0000 0.0000 'International Tables Vol C Tables 4.2.6.8 and 6.1.1.4'
N N 0.0061 0.0033 'International Tables Vol C Tables 4.2.6.8 and 6.1.1.4'
Cd Cd -0.8075 1.2024 'International Tables Vol C Tables 4.2.6.8 and 6.1.1.4'
Cl Cl 0.1484 0.1585 'International Tables Vol C Tables 4.2.6.8 and 6.1.1.4'

loop_
_geom_angle_atom_site_label_1
_geom_angle_atom_site_label_2
_geom_angle_atom_site_label_3
_geom_angle
_geom_angle_site_symmetry_1
_geom_angle_site_symmetry_3
Cl1 Cd1 Cl1 180.000(1) 2_776 .
Cl1 Cd1 Cl2 87.589(19) 2_776 2_776
Cl1 Cd1 Cl2 92.411(19) . 2_776
Cl1 Cd1 Cl2 92.411(19) 2_776 .
Cl1 Cd1 Cl2 87.589(18) . .
Cl2 Cd1 Cl2 180.000(1) 2_776 .
Cl1 Cd1 Cl3 88.222(16) 2_776 .
Cl1 Cd1 Cl3 91.778(16) . .
Cl2 Cd1 Cl3 86.25(2) 2_776 .
Cl2 Cd1 Cl3 93.75(2) . .
Cl1 Cd1 Cl3 91.778(16) 2_776 2_776
Cl1 Cd1 Cl3 88.222(16) . 2_776
Cl2 Cd1 Cl3 93.75(2) 2_776 2_776
Cl2 Cd1 Cl3 86.25(2) . 2_776
Cl3 Cd1 Cl3 180.000(1) . 2_776
Cl4 Cd2 Cl6 117.28(2) . .
Cl4 Cd2 Cl5 104.02(2) . .
Cl6 Cd2 Cl5 99.71(2) . .
Cl4 Cd2 Cl3 123.59(2) . .
Cl6 Cd2 Cl3 113.51(2) . .
Cl5 Cd2 Cl3 89.79(2) . .
Cd2 Cl3 Cd1 101.493(19) . .
N3 C1 N1 125.22(16) . .
N3 C1 C4 117.36(15) . .
N1 C1 C4 117.30(16) . .
N1 C2 N2 125.50(16) . .
N1 C2 C9 116.84(16) . .
N2 C2 C9 117.61(15) . .
N2 C3 N3 125.26(16) . .
N2 C3 C14 117.67(15) . .
N3 C3 C14 117.03(16) . .
C5 C4 C8 119.55(17) . .
C5 C4 C1 120.11(16) . .
C8 C4 C1 120.22(16) . .
C6 C5 C4 119.32(18) . .
C6 C5 H5 120.3 . .
C4 C5 H5 120.3 . .
N6 C6 C5 119.48(18) . .
N6 C6 H6 120.3 . .
C5 C6 H6 120.3 . .
N6 C7 C8 119.77(18) . .
N6 C7 H7 120.1 . .
C8 C7 H7 120.1 . .
C7 C8 C4 118.88(18) . .
C7 C8 H8 120.6 . .
C4 C8 H8 120.6 . .
C10 C9 C13 119.66(17) . .
C10 C9 C2 120.12(16) . .
C13 C9 C2 120.20(16) . .
C11 C10 C9 119.20(18) . .
C11 C10 H10 120.4 . .
C9 C10 H10 120.4 . .
N5 C11 C10 119.48(18) . .
N5 C11 H11 120.3 . .
C10 C11 H11 120.3 . .
N5 C12 C13 119.71(18) . .
N5 C12 H12 120.1 . .
C13 C12 H12 120.1 . .
C12 C13 C9 118.85(18) . .
C12 C13 H13 120.6 . .
C9 C13 H13 120.6 . .
C18 C14 C15 119.27(17) . .
C18 C14 C3 120.46(16) . .
C15 C14 C3 120.27(17) . .
C16 C15 C14 118.80(19) . .
C16 C15 H15 120.6 . .
C14 C15 H15 120.6 . .
N4 C16 C15 120.11(19) . .
N4 C16 H16 119.9 . .
C15 C16 H16 119.9 . .
N4 C17 C18 119.33(18) . .
N4 C17 H17 120.3 . .
C18 C17 H17 120.3 . .
C17 C18 C14 119.35(18) . .
C17 C18 H18 120.3 . .
C14 C18 H18 120.3 . .
C2 N1 C1 114.64(16) . .
C3 N2 C2 114.62(15) . .
C1 N3 C3 114.77(15) . .
C16 N4 C17 123.01(18) . .
C16 N4 H4 118.5 . .
C17 N4 H4 118.5 . .
C12 N5 C11 123.07(17) . .
C12 N5 H5A 118.5 . .
C11 N5 H5A 118.5 . .
C6 N6 C7 123.00(17) . .
C6 N6 H6A 118.5 . .
C7 N6 H6A 118.5 . .

loop_
_geom_bond_atom_site_label_1
_geom_bond_atom_site_label_2
_geom_bond_distance
_geom_bond_site_symmetry_2
Cd1 Cl1 2.6128(5) 2_776
Cd1 Cl1 2.6128(6) .
Cd1 Cl2 2.6406(6) 2_776
Cd1 Cl2 2.6406(6) .
Cd1 Cl3 2.6721(5) .
Cd1 Cl3 2.6721(5) 2_776
Cd2 Cl4 2.4367(6) .
Cd2 Cl6 2.4479(6) .
Cd2 Cl5 2.5249(7) .
Cd2 Cl3 2.5688(6) .
C1 N3 1.335(2) .
C1 N1 1.336(2) .
C1 C4 1.485(2) .
C2 N1 1.335(2) .
C2 N2 1.335(2) .
C2 C9 1.492(2) .
C3 N2 1.334(2) .
C3 N3 1.338(2) .
C3 C14 1.484(2) .
C4 C5 1.385(3) .
C4 C8 1.393(3) .
C5 C6 1.381(3) .
C5 H5 0.9300 .
C6 N6 1.331(3) .
C6 H6 0.9300 .
C7 N6 1.338(3) .
C7 C8 1.377(3) .
C7 H7 0.9300 .
C8 H8 0.9300 .
C9 C10 1.390(3) .
C9 C13 1.395(3) .
C10 C11 1.378(3) .
C10 H10 0.9300 .
C11 N5 1.339(3) .
C11 H11 0.9300 .
C12 N5 1.337(3) .
C12 C13 1.378(3) .
C12 H12 0.9300 .
C13 H13 0.9300 .
C14 C18 1.390(3) .
C14 C15 1.391(3) .
C15 C16 1.375(3) .
C15 H15 0.9300 .
C16 N4 1.328(3) .
C16 H16 0.9300 .
C17 N4 1.335(3) .
C17 C18 1.376(3) .
C17 H17 0.9300 .
C18 H18 0.9300 .
N4 H4 0.8600 .
N5 H5A 0.8600 .
N6 H6A 0.8600 .

loop_
_geom_hbond_atom_site_label_D
_geom_hbond_atom_site_label_H
_geom_hbond_atom_site_label_A
_geom_hbond_distance_DH
_geom_hbond_distance_HA
_geom_hbond_distance_DA
_geom_hbond_angle_DHA
_geom_hbond_site_symmetry_A
C6 H6 Cl2 0.93 2.64 3.398(2) 138.8 1_545
C6 H6 Cl4 0.93 2.66 3.328(2) 129.3 2_766
C7 H7 Cl3 0.93 2.78 3.690(2) 166.8 .
C8 H8 Cl5 0.93 2.79 3.550(2) 139.7 .
C10 H10 Cl5 0.93 2.79 3.656(2) 155.1 .
C11 H11 Cl5 0.93 2.82 3.723(2) 163.4 2_677
C12 H12 Cl1 0.93 2.80 3.460(2) 129.2 1_456
C12 H12 Cl4 0.93 2.59 3.354(2) 140.3 2_667
C15 H15 Cl5 0.93 2.99 3.657(2) 129.9 2_667
C16 H16 Cl6 0.93 2.72 3.309(2) 121.9 1_445
C16 H16 Cl6 0.93 2.67 3.444(2) 141.0 2_667
N4 H4 Cl2 0.86 2.55 3.2468(18) 138.6 2_666
N4 H4 Cl6 0.86 2.64 3.2616(18) 129.7 1_445
N5 H5A Cl1 0.86 2.95 3.5250(18) 126.2 1_456
N5 H5A Cl3 0.86 2.46 3.2237(18) 148.5 2_677
N6 H6A Cl1 0.86 2.47 3.2026(17) 142.9 .
N6 H6A Cl4 0.86 2.85 3.4093(18) 124.7 2_766
